data_7225185
loop_
_publ_author_name
'Beldon, Patrick J.'
'Henke, Sebastian'
'Monserrat, Bartomeu'
'Tominaka, Satoshi'
'Stock, Norbert'
'Cheetham, Anthony K.'

_publ_section_title
;
 Transition metal coordination complexes of chrysazin
;
_journal_issue 27
_journal_name_full CrystEngComm
_journal_page_first 5121
_journal_paper_doi 10.1039/C5CE00792E
_journal_volume 18
_journal_year 2016
_chemical_formula_moiety 'C28 H12 Cu2 O8'
_chemical_formula_sum 'C28 H12 Cu2 O8'
_chemical_formula_weight 603.46
_chemical_name_systematic di(chrysazinato)-di-copper(II)
_space_group_crystal_system monoclinic
_space_group_IT_number 14
_space_group_name_Hall '-P 2ybc'
_space_group_name_H-M_alt 'P 1 21/c 1'
_symmetry_space_group_name_Hall '-P 2ybc'
_symmetry_space_group_name_H-M 'P 1 21/c 1'
_atom_sites_solution_hydrogens geom
_atom_sites_solution_primary direct
_audit_creation_date 2014-09-11
_audit_creation_method
;
Olex2 1.2
(compiled 2013.09.17 svn.r2790 for OlexSys, GUI svn.r4601)
;
_audit_update_record
;
2016-04-20 deposited with the CCDC.
2016-05-11 downloaded from the CCDC.
;
_cell_angle_alpha 90
_cell_angle_beta 99.380(2)
_cell_angle_gamma 90
_cell_formula_units_Z 4
_cell_length_a 13.5308(3)
_cell_length_b 7.7288(2)
_cell_length_c 19.6854(4)
_cell_measurement_reflns_used 5267
_cell_measurement_temperature 120
_cell_measurement_theta_max 71.1060
_cell_measurement_theta_min 6.1540
_cell_volume 2031.11(8)
_computing_cell_refinement
;
CrysAlisPro, Agilent Technologies,
Version 1.171.36.32 (release 02-08-2013 CrysAlis171 .NET)
(compiled Aug  2 2013,16:46:58)
;
_computing_data_collection
;
CrysAlisPro, Agilent Technologies,
Version 1.171.36.32 (release 02-08-2013 CrysAlis171 .NET)
(compiled Aug  2 2013,16:46:58)
;
_computing_data_reduction
;
CrysAlisPro, Agilent Technologies,
Version 1.171.36.32 (release 02-08-2013 CrysAlis171 .NET)
(compiled Aug  2 2013,16:46:58)
;
_computing_molecular_graphics
;
O. V. Dolomanov, L. J. Bourhis, R. J. Gildea, J. A. K. Howard and H. Puschmann,
OLEX2: a complete structure solution, refinement and analysis program.
J. Appl. Cryst. (2009). 42, 339-341.
;
_computing_publication_material
;
O. V. Dolomanov, L. J. Bourhis, R. J. Gildea, J. A. K. Howard and H. Puschmann,
OLEX2: a complete structure solution, refinement and analysis program.
J. Appl. Cryst. (2009). 42, 339-341.
;
_computing_structure_refinement
;
SHELX, G.M. Sheldrick, Acta Cryst.
(2008). A64, 112-122
;
_computing_structure_solution
;
SHELX, G.M. Sheldrick, Acta Cryst.
(2008). A64, 112-122
;
_diffrn_ambient_temperature 120.0
_diffrn_detector_area_resol_mean 16.1183
_diffrn_measured_fraction_theta_full 0.9976
_diffrn_measured_fraction_theta_max 0.9454
_diffrn_measurement_details
;
  1 omega   37.00   63.00   1.0000   10.2300
omega____ theta____ kappa____ phi______ frames
    -        0.0000 -178.0000  120.0000 26

  2 omega  -25.00   29.00   1.0000   10.2300
omega____ theta____ kappa____ phi______ frames
    -        0.0000  -99.0000  -60.0000 54

  3 omega  -16.00   17.00   1.0000   10.2300
omega____ theta____ kappa____ phi______ frames
    -        0.0000  -99.0000  150.0000 33

  4 omega   77.00  124.00   1.0000   32.4000
omega____ theta____ kappa____ phi______ frames
    -       54.7500  125.0000  -90.0000 47

  5 omega    2.00   58.00   1.0000   32.4000
omega____ theta____ kappa____ phi______ frames
    -       54.7500 -125.0000  -30.0000 56

  6 omega -111.00  -13.00   1.0000   27.1100
omega____ theta____ kappa____ phi______ frames
    -      -64.0000  111.0000 -180.0000 98

  7 omega -124.00  -44.00   1.0000   27.1100
omega____ theta____ kappa____ phi______ frames
    -      -64.0000  -63.0000   30.0000 80

  8 omega   38.00   67.00   1.0000   27.1100
omega____ theta____ kappa____ phi______ frames
    -      109.5000  -37.0000    0.0000 29

  9 omega   43.00  113.00   1.0000   27.1100
omega____ theta____ kappa____ phi______ frames
    -      109.5000  -63.0000 -150.0000 70

 10 omega   43.00   70.00   1.0000   27.1100
omega____ theta____ kappa____ phi______ frames
    -      109.5000  -37.0000   30.0000 27

 11 omega   39.00   66.00   1.0000   27.1100
omega____ theta____ kappa____ phi______ frames
    -      109.5000  -37.0000   90.0000 27

 12 omega   41.00   66.00   1.0000   27.1100
omega____ theta____ kappa____ phi______ frames
    -      109.5000  -25.0000    0.0000 25

 13 omega   46.00   72.00   1.0000   27.1100
omega____ theta____ kappa____ phi______ frames
    -      109.5000  -50.0000   90.0000 26

 14 omega  110.00  136.00   1.0000   27.1100
omega____ theta____ kappa____ phi______ frames
    -      109.5000  -91.0000    0.0000 26

 15 omega   73.00  140.00   1.0000   27.1100
omega____ theta____ kappa____ phi______ frames
    -      109.5000  -77.0000  -30.0000 67

 16 omega   41.00   67.00   1.0000   27.1100
omega____ theta____ kappa____ phi______ frames
    -      109.5000  -25.0000   90.0000 26

 17 omega   44.00   71.00   1.0000   27.1100
omega____ theta____ kappa____ phi______ frames
    -      109.5000  -25.0000  -90.0000 27

 18 omega   39.00   65.00   1.0000   27.1100
omega____ theta____ kappa____ phi______ frames
    -      109.5000  -50.0000  -30.0000 26

 19 omega   41.00   66.00   1.0000   27.1100
omega____ theta____ kappa____ phi______ frames
    -      109.5000  -50.0000  -90.0000 25

 20 omega   41.00   67.00   1.0000   27.1100
omega____ theta____ kappa____ phi______ frames
    -      109.5000  -77.0000  -30.0000 26

 21 omega  138.00  171.00   1.0000   27.1100
omega____ theta____ kappa____ phi______ frames
    -      109.5000  111.0000 -120.0000 33

 22 omega   42.00   70.00   1.0000   27.1100
omega____ theta____ kappa____ phi______ frames
    -      109.5000  -37.0000   60.0000 28

 23 omega   74.00  176.00   1.0000   27.1100
omega____ theta____ kappa____ phi______ frames
    -      109.5000   12.0000  150.0000 102

 24 omega   38.00   68.00   1.0000   27.1100
omega____ theta____ kappa____ phi______ frames
    -      109.5000  -37.0000  150.0000 30

 25 omega   88.00  113.00   1.0000   27.1100
omega____ theta____ kappa____ phi______ frames
    -      109.5000   25.0000   90.0000 25

 26 omega   39.00   64.00   1.0000   27.1100
omega____ theta____ kappa____ phi______ frames
    -      109.5000  -50.0000   30.0000 25

 27 omega  118.00  154.00   1.0000   27.1100
omega____ theta____ kappa____ phi______ frames
    -      109.5000   86.0000  134.0000 36

 28 omega   40.00   67.00   1.0000   27.1100
omega____ theta____ kappa____ phi______ frames
    -      109.5000  -91.0000    0.0000 27

 29 omega   80.00  113.00   1.0000   27.1100
omega____ theta____ kappa____ phi______ frames
    -      109.5000  111.0000 -120.0000 33

 30 omega   82.00  107.00   1.0000   27.1100
omega____ theta____ kappa____ phi______ frames
    -      109.5000  178.0000   30.0000 25

 31 omega   42.00   79.00   1.0000   27.1100
omega____ theta____ kappa____ phi______ frames
    -      109.5000  -50.0000 -150.0000 37

 32 omega   39.00   64.00   1.0000   27.1100
omega____ theta____ kappa____ phi______ frames
    -      109.5000  -25.0000 -120.0000 25
;
_diffrn_measurement_device_type 'Xcalibur, Eos, Gemini ultra'
_diffrn_measurement_method '\w scans'
_diffrn_orient_matrix_UB_11 0.0637731000
_diffrn_orient_matrix_UB_12 0.0445412000
_diffrn_orient_matrix_UB_13 0.0699813000
_diffrn_orient_matrix_UB_21 -0.0572158000
_diffrn_orient_matrix_UB_22 0.1720077000
_diffrn_orient_matrix_UB_23 0.0014754000
_diffrn_orient_matrix_UB_31 -0.0772843000
_diffrn_orient_matrix_UB_32 -0.0903004000
_diffrn_orient_matrix_UB_33 0.0373474000
_diffrn_radiation_monochromator mirror
_diffrn_radiation_type 'Cu K\a'
_diffrn_radiation_wavelength 1.5418
_diffrn_reflns_av_R_equivalents 0.0220
_diffrn_reflns_av_unetI/netI 0.0215
_diffrn_reflns_Laue_measured_fraction_full 0.999
_diffrn_reflns_Laue_measured_fraction_max 0.998
_diffrn_reflns_limit_h_max 14
_diffrn_reflns_limit_h_min -16
_diffrn_reflns_limit_k_max 9
_diffrn_reflns_limit_k_min -9
_diffrn_reflns_limit_l_max 24
_diffrn_reflns_limit_l_min -20
_diffrn_reflns_number 11124
_diffrn_reflns_point_group_measured_fraction_full 0.999
_diffrn_reflns_point_group_measured_fraction_max 0.998
_diffrn_reflns_theta_full 67.684
_diffrn_reflns_theta_max 71.200
_diffrn_reflns_theta_min 3.311
_diffrn_source 'Enhance Ultra (Cu) X-ray Source'
_exptl_absorpt_coefficient_mu 3.131
_exptl_absorpt_correction_T_max 0.948
_exptl_absorpt_correction_T_min 0.762
_exptl_absorpt_correction_type analytical
_exptl_absorpt_process_details
;
CrysAlisPro, Agilent Technologies,
Version 1.171.36.32 (release 02-08-2013 CrysAlis171 .NET)
(compiled Aug  2 2013,16:46:58)
Analytical numeric absorption correction using a multifaceted crystal
            model based on expressions derived by R.C. Clark & J.S. Reid.
(Clark, R. C. & Reid, J. S. (1995). Acta Cryst. A51, 887-897)
;
_exptl_crystal_colour_primary black
_exptl_crystal_density_diffrn 1.973
_exptl_crystal_description plate
_exptl_crystal_F_000 1208
_exptl_crystal_size_max 0.1319
_exptl_crystal_size_mid 0.1101
_exptl_crystal_size_min 0.0245
_refine_diff_density_max 0.384
_refine_diff_density_min -0.379
_refine_diff_density_rms 0.069
_refine_ls_extinction_method none
_refine_ls_goodness_of_fit_ref 1.066
_refine_ls_hydrogen_treatment constr
_refine_ls_matrix_type full
_refine_ls_number_parameters 343
_refine_ls_number_reflns 3926
_refine_ls_number_restraints 0
_refine_ls_restrained_S_all 1.066
_refine_ls_R_factor_all 0.0364
_refine_ls_R_factor_gt 0.0314
_refine_ls_shift/su_max 0.001
_refine_ls_shift/su_mean 0.000
_refine_ls_structure_factor_coef Fsqd
_refine_ls_weighting_details 'w=1/[\s^2^(Fo^2^)+(0.0438P)^2^+2.1374P] where P=(Fo^2^+2Fc^2^)/3'
_refine_ls_weighting_scheme calc
_refine_ls_wR_factor_gt 0.0880
_refine_ls_wR_factor_ref 0.0921
_reflns_Friedel_coverage 0.000
_reflns_number_gt 3468
_reflns_number_total 3926
_reflns_threshold_expression 'I > 2\s(I)'
_cod_data_source_file c5ce00792e2.cif
_cod_data_source_block CuChrys-1
_cod_depositor_comments 'Adding full bibliography for 7225182--7225192.cif.'
_cod_original_cell_volume 2031.10(9)
_cod_database_code 7225185
_shelxl_version_number 2013-4
_chemical_oxdiff_formula 'Cu2 C28 O8 H8'
_shelx_space_group_comment
;
The symmetry employed for this shelxl refinement is uniquely defined
by the following loop, which should always be used as a source of
symmetry information in preference to the above space-group names.
They are only intended as comments.
;
_reflns_odcompleteness_completeness 94.54
_reflns_odcompleteness_iscentric 1
_reflns_odcompleteness_theta 74.33
_olex2_refinement_description
;
1. Fixed Uiso
 At 1.2 times of:
  All C(H) groups
2.a Aromatic/amide H refined with riding coordinates:
 C13(H13), C28(H28), C27(H27), C21(H21), C23(H23), C15(H15), C9(H9), C8(H8),
 C7(H7), C1(H1), C22(H22), C14(H14)
;

loop_
_space_group_symop_operation_xyz
'x, y, z'
'-x, y+1/2, -z+1/2'
'-x, -y, -z'
'x, -y-1/2, z-1/2'

loop_
_atom_site_label
_atom_site_type_symbol
_atom_site_fract_x
_atom_site_fract_y
_atom_site_fract_z
_atom_site_U_iso_or_equiv
_atom_site_adp_type
_atom_site_occupancy
_atom_site_site_symmetry_order
_atom_site_calc_flag
_atom_site_refinement_flags_posn
_atom_site_refinement_flags_adp
Cu1 Cu 0.74759(3) 0.38131(5) 0.09715(2) 0.03123(12) Uani 1 1 d . .
Cu2 Cu 0.64958(3) 0.43989(5) -0.04524(2) 0.02933(12) Uani 1 1 d . .
O1 O 0.86527(13) 0.4626(3) 0.14892(9) 0.0392(5) Uani 1 1 d . .
O2 O 0.77486(12) 0.4943(2) 0.01405(8) 0.0281(4) Uani 1 1 d . .
O3 O 0.68273(14) 0.5706(3) -0.11638(9) 0.0419(5) Uani 1 1 d . .
O4 O 1.09836(18) 0.8519(4) -0.03748(13) 0.0718(8) Uani 1 1 d . .
O5 O 0.70612(15) 0.2724(3) 0.17153(9) 0.0442(5) Uani 1 1 d . .
O6 O 0.62250(12) 0.3251(2) 0.03736(8) 0.0264(3) Uani 1 1 d . .
O7 O 0.52010(13) 0.4041(2) -0.09121(9) 0.0322(4) Uani 1 1 d . .
O8 O 0.31826(14) -0.0966(3) 0.07548(10) 0.0444(5) Uani 1 1 d . .
C1 C 1.0176(2) 0.5976(4) 0.17818(14) 0.0395(6) Uani 1 1 d . .
H1 H 1.0189 0.5570 0.2239 0.047 Uiso 1 1 calc R U
C2 C 0.93360(18) 0.5560(4) 0.12726(13) 0.0316(5) Uani 1 1 d . .
C3 C 0.93136(18) 0.6216(3) 0.05889(13) 0.0283(5) Uani 1 1 d . .
C4 C 0.84996(17) 0.5926(3) 0.00347(12) 0.0260(5) Uani 1 1 d . .
C5 C 0.84776(18) 0.6705(3) -0.06348(12) 0.0275(5) Uani 1 1 d . .
C6 C 0.76509(18) 0.6558(4) -0.11804(13) 0.0308(5) Uani 1 1 d . .
C7 C 0.7694(2) 0.7444(4) -0.18098(14) 0.0376(6) Uani 1 1 d . .
H7 H 0.7134 0.7385 -0.2169 0.045 Uiso 1 1 calc R U
C8 C 0.8511(2) 0.8372(4) -0.19128(14) 0.0417(7) Uani 1 1 d . .
H8 H 0.8516 0.8953 -0.2338 0.050 Uiso 1 1 calc R U
C9 C 0.9339(2) 0.8466(4) -0.13934(15) 0.0413(7) Uani 1 1 d . .
H9 H 0.9919 0.9079 -0.1471 0.050 Uiso 1 1 calc R U
C10 C 0.93255(19) 0.7679(3) -0.07691(14) 0.0326(6) Uani 1 1 d . .
C11 C 1.0219(2) 0.7854(4) -0.02398(16) 0.0416(7) Uani 1 1 d . .
C12 C 1.01683(18) 0.7196(3) 0.04584(14) 0.0323(5) Uani 1 1 d . .
C13 C 1.0963(2) 0.7534(4) 0.09676(15) 0.0389(6) Uani 1 1 d . .
H13 H 1.1518 0.8179 0.0865 0.047 Uiso 1 1 calc R U
C14 C 1.0960(2) 0.6933(4) 0.16383(15) 0.0414(7) Uani 1 1 d . .
H14 H 1.1504 0.7194 0.1993 0.050 Uiso 1 1 calc R U
C15 C 0.6133(2) 0.1106(4) 0.23630(13) 0.0329(6) Uani 1 1 d . .
H15 H 0.6658 0.1249 0.2743 0.040 Uiso 1 1 calc R U
C16 C 0.62347(19) 0.1878(3) 0.17228(13) 0.0297(5) Uani 1 1 d . .
C17 C 0.54333(17) 0.1649(3) 0.11570(12) 0.0252(5) Uani 1 1 d . .
C18 C 0.54388(17) 0.2393(3) 0.04893(12) 0.0241(5) Uani 1 1 d . .
C19 C 0.45904(17) 0.2218(3) -0.00598(12) 0.0240(5) Uani 1 1 d . .
C20 C 0.45303(17) 0.3048(3) -0.07159(12) 0.0259(5) Uani 1 1 d . .
C21 C 0.36471(18) 0.2798(3) -0.12137(13) 0.0302(5) Uani 1 1 d . .
H21 H 0.3595 0.3363 -0.1647 0.036 Uiso 1 1 calc R U
C22 C 0.28765(18) 0.1775(4) -0.10875(13) 0.0319(5) Uani 1 1 d . .
H22 H 0.2302 0.1631 -0.1431 0.038 Uiso 1 1 calc R U
C23 C 0.29328(18) 0.0932(3) -0.04494(14) 0.0312(5) Uani 1 1 d . .
H23 H 0.2397 0.0215 -0.0361 0.037 Uiso 1 1 calc R U
C24 C 0.37609(17) 0.1147(3) 0.00434(12) 0.0257(5) Uani 1 1 d . .
C25 C 0.37936(18) 0.0184(4) 0.06978(13) 0.0303(5) Uani 1 1 d . .
C26 C 0.46002(18) 0.0605(3) 0.12683(12) 0.0275(5) Uani 1 1 d . .
C27 C 0.4542(2) -0.0098(4) 0.19024(14) 0.0348(6) Uani 1 1 d . .
H27 H 0.3974 -0.0766 0.1964 0.042 Uiso 1 1 calc R U
C28 C 0.5311(2) 0.0167(4) 0.24527(13) 0.0355(6) Uani 1 1 d . .
H28 H 0.5264 -0.0306 0.2892 0.043 Uiso 1 1 calc R U

loop_
_atom_site_aniso_label
_atom_site_aniso_U_11
_atom_site_aniso_U_22
_atom_site_aniso_U_33
_atom_site_aniso_U_23
_atom_site_aniso_U_13
_atom_site_aniso_U_12
Cu1 0.0277(2) 0.0403(2) 0.02435(19) 0.00353(15) 0.00017(14) -0.00963(16)
Cu2 0.02383(19) 0.0412(2) 0.02262(19) 0.00376(15) 0.00264(14) -0.00787(15)
O1 0.0272(9) 0.0633(13) 0.0256(9) 0.0028(9) 0.0003(7) -0.0114(9)
O2 0.0225(8) 0.0384(9) 0.0231(8) 0.0017(7) 0.0032(6) -0.0082(7)
O3 0.0327(10) 0.0656(14) 0.0260(9) 0.0109(9) 0.0006(7) -0.0206(9)
O4 0.0436(13) 0.107(2) 0.0611(15) 0.0266(15) -0.0012(11) -0.0426(14)
O5 0.0396(10) 0.0626(14) 0.0270(9) 0.0117(9) -0.0046(8) -0.0227(10)
O6 0.0230(8) 0.0328(9) 0.0224(8) 0.0021(7) 0.0013(6) -0.0077(7)
O7 0.0272(8) 0.0419(10) 0.0259(8) 0.0076(7) -0.0002(7) -0.0101(8)
O8 0.0325(10) 0.0572(13) 0.0430(11) 0.0114(10) 0.0042(8) -0.0179(9)
C1 0.0276(13) 0.0598(19) 0.0299(13) -0.0052(12) 0.0009(10) -0.0031(12)
C2 0.0230(11) 0.0422(14) 0.0295(12) -0.0038(11) 0.0040(10) 0.0002(11)
C3 0.0225(11) 0.0313(13) 0.0316(12) -0.0038(10) 0.0061(9) -0.0024(10)
C4 0.0220(11) 0.0271(12) 0.0304(12) -0.0034(9) 0.0086(9) -0.0016(9)
C5 0.0248(11) 0.0297(12) 0.0290(12) -0.0011(10) 0.0072(9) -0.0026(10)
C6 0.0283(12) 0.0379(14) 0.0276(12) 0.0004(11) 0.0091(10) -0.0034(11)
C7 0.0361(14) 0.0473(16) 0.0295(13) 0.0056(12) 0.0054(11) -0.0058(12)
C8 0.0462(16) 0.0477(17) 0.0331(14) 0.0108(13) 0.0117(12) -0.0068(14)
C9 0.0375(14) 0.0433(16) 0.0450(16) 0.0071(13) 0.0128(12) -0.0137(13)
C10 0.0306(13) 0.0329(13) 0.0352(13) 0.0020(11) 0.0082(10) -0.0052(11)
C11 0.0324(14) 0.0435(16) 0.0489(16) 0.0036(13) 0.0065(12) -0.0137(12)
C12 0.0249(12) 0.0345(14) 0.0376(14) -0.0020(11) 0.0053(10) -0.0045(10)
C13 0.0256(12) 0.0424(15) 0.0482(16) -0.0061(13) 0.0042(11) -0.0092(11)
C14 0.0273(13) 0.0540(18) 0.0401(15) -0.0084(13) -0.0027(11) -0.0049(12)
C15 0.0382(14) 0.0370(14) 0.0226(11) 0.0017(10) 0.0021(10) -0.0026(11)
C16 0.0319(12) 0.0303(13) 0.0269(12) 0.0010(10) 0.0045(10) -0.0031(10)
C17 0.0266(11) 0.0269(12) 0.0226(11) 0.0009(9) 0.0053(9) -0.0017(10)
C18 0.0237(11) 0.0230(11) 0.0263(11) 0.0000(9) 0.0059(9) -0.0024(9)
C19 0.0218(10) 0.0266(11) 0.0236(11) -0.0016(9) 0.0032(9) -0.0020(9)
C20 0.0240(11) 0.0273(12) 0.0262(12) -0.0016(9) 0.0032(9) -0.0002(9)
C21 0.0289(12) 0.0353(13) 0.0251(12) 0.0001(10) 0.0004(9) -0.0020(11)
C22 0.0238(11) 0.0384(14) 0.0313(13) -0.0043(11) -0.0025(10) -0.0011(11)
C23 0.0230(11) 0.0334(13) 0.0372(13) -0.0019(11) 0.0049(10) -0.0038(10)
C24 0.0217(11) 0.0280(12) 0.0286(12) -0.0023(9) 0.0071(9) -0.0011(9)
C25 0.0237(11) 0.0350(13) 0.0338(13) 0.0028(11) 0.0092(10) -0.0039(10)
C26 0.0267(11) 0.0300(12) 0.0274(12) 0.0019(10) 0.0088(9) -0.0003(10)
C27 0.0334(13) 0.0390(14) 0.0342(13) 0.0056(11) 0.0119(11) -0.0042(11)
C28 0.0421(14) 0.0410(15) 0.0250(12) 0.0060(11) 0.0096(11) -0.0023(12)

loop_
_atom_type_symbol
_atom_type_description
_atom_type_scat_dispersion_real
_atom_type_scat_dispersion_imag
_atom_type_scat_source
C C 0.0181 0.0091 'International Tables Vol C Tables 4.2.6.8 and 6.1.1.4'
H H 0.0000 0.0000 'International Tables Vol C Tables 4.2.6.8 and 6.1.1.4'
O O 0.0492 0.0322 'International Tables Vol C Tables 4.2.6.8 and 6.1.1.4'
Cu Cu -1.9646 0.5888 'International Tables Vol C Tables 4.2.6.8 and 6.1.1.4'

loop_
_exptl_crystal_face_index_h
_exptl_crystal_face_index_k
_exptl_crystal_face_index_l
_exptl_crystal_face_perp_dist
_exptl_oxdiff_crystal_face_indexfrac_h
_exptl_oxdiff_crystal_face_indexfrac_k
_exptl_oxdiff_crystal_face_indexfrac_l
_exptl_oxdiff_crystal_face_x
_exptl_oxdiff_crystal_face_y
_exptl_oxdiff_crystal_face_z
-9 0 0 0.0049 -8.9994 0.0005 0.0006 -0.5739 0.5150 0.6955
8 0 2 0.0131 7.9995 -0.0004 1.9994 0.6501 -0.4548 -0.5435
7 2 -7 0.0354 6.9998 1.9992 -7.0000 0.0456 -0.0670 -0.9829
-7 0 9 0.0449 -6.9996 0.0006 8.9998 0.1835 0.4139 0.8770
7 -1 -9 0.0407 6.9995 -1.0004 -8.9997 -0.2280 -0.5858 -0.7867
3 5 -3 0.0531 3.0003 4.9991 -3.0003 0.2040 0.6838 -0.7953
-3 4 5 0.0539 -2.9995 3.9997 4.9996 0.3367 0.8670 0.0574
-5 -4 6 0.0608 -5.0001 -3.9990 6.0001 -0.0771 -0.3929 0.9716
1 -5 -5 0.0502 0.9995 -4.9995 -4.9994 -0.5088 -0.9245 0.1875
-3 2 -10 0.0460 -2.9996 1.9997 -9.9992 -0.8020 0.5008 -0.3222

loop_
_geom_angle_atom_site_label_1
_geom_angle_atom_site_label_2
_geom_angle_atom_site_label_3
_geom_angle
O1 Cu1 Cu2 133.36(6)
O1 Cu1 O2 92.67(8)
O1 Cu1 O6 172.67(9)
O2 Cu1 Cu2 40.90(5)
O2 Cu1 O6 81.76(7)
O5 Cu1 Cu2 132.60(6)
O5 Cu1 O1 93.62(8)
O5 Cu1 O2 173.32(7)
O5 Cu1 O6 91.78(7)
O6 Cu1 Cu2 40.86(5)
O2 Cu2 Cu1 40.93(5)
O3 Cu2 Cu1 133.10(6)
O3 Cu2 O2 92.38(8)
O3 Cu2 O6 172.74(8)
O3 Cu2 O7 92.21(8)
O6 Cu2 Cu1 41.06(5)
O6 Cu2 O2 81.99(7)
O7 Cu2 Cu1 133.33(5)
O7 Cu2 O2 170.92(8)
O7 Cu2 O6 92.76(7)
C2 O1 Cu1 126.97(16)
Cu2 O2 Cu1 98.17(7)
C4 O2 Cu1 130.71(15)
C4 O2 Cu2 130.75(15)
C6 O3 Cu2 127.85(17)
C16 O5 Cu1 127.61(16)
Cu2 O6 Cu1 98.08(7)
C18 O6 Cu1 131.38(15)
C18 O6 Cu2 130.53(14)
C20 O7 Cu2 126.48(15)
C14 C1 C2 122.4(3)
O1 C2 C1 115.1(2)
O1 C2 C3 126.7(2)
C1 C2 C3 118.2(2)
C2 C3 C4 123.7(2)
C2 C3 C12 117.3(2)
C4 C3 C12 119.0(2)
O2 C4 C3 119.2(2)
O2 C4 C5 119.0(2)
C3 C4 C5 121.8(2)
C6 C5 C4 123.5(2)
C6 C5 C10 117.2(2)
C10 C5 C4 119.3(2)
O3 C6 C5 126.4(2)
O3 C6 C7 115.0(2)
C5 C6 C7 118.6(2)
C8 C7 C6 122.2(3)
C7 C8 C9 119.7(3)
C10 C9 C8 120.5(3)
C5 C10 C11 120.6(2)
C9 C10 C5 121.7(2)
C9 C10 C11 117.7(2)
O4 C11 C10 120.8(3)
O4 C11 C12 121.1(3)
C10 C11 C12 118.1(2)
C3 C12 C11 120.5(2)
C13 C12 C3 121.8(3)
C13 C12 C11 117.7(2)
C12 C13 C14 120.3(3)
C1 C14 C13 119.9(2)
C28 C15 C16 122.5(2)
O5 C16 C15 115.5(2)
O5 C16 C17 126.7(2)
C15 C16 C17 117.8(2)
C16 C17 C18 123.1(2)
C26 C17 C16 117.8(2)
C26 C17 C18 119.2(2)
O6 C18 C17 119.3(2)
O6 C18 C19 119.1(2)
C17 C18 C19 121.6(2)
C20 C19 C18 123.5(2)
C20 C19 C24 117.1(2)
C24 C19 C18 119.4(2)
O7 C20 C19 126.5(2)
O7 C20 C21 115.1(2)
C21 C20 C19 118.4(2)
C22 C21 C20 122.2(2)
C21 C22 C23 120.0(2)
C24 C23 C22 119.8(2)
C19 C24 C25 120.0(2)
C23 C24 C19 122.6(2)
C23 C24 C25 117.4(2)
O8 C25 C24 121.1(2)
O8 C25 C26 121.1(2)
C26 C25 C24 117.8(2)
C17 C26 C25 120.9(2)
C27 C26 C17 121.6(2)
C27 C26 C25 117.4(2)
C26 C27 C28 120.2(2)
C15 C28 C27 120.0(2)

loop_
_geom_bond_atom_site_label_1
_geom_bond_atom_site_label_2
_geom_bond_distance
Cu1 Cu2 2.9342(5)
Cu1 O1 1.8546(18)
Cu1 O2 1.9420(16)
Cu1 O5 1.8535(18)
Cu1 O6 1.9467(16)
Cu2 O2 1.9409(16)
Cu2 O3 1.8407(18)
Cu2 O6 1.9389(16)
Cu2 O7 1.8569(17)
O1 C2 1.298(3)
O2 C4 1.313(3)
O3 C6 1.299(3)
O4 C11 1.222(3)
O5 C16 1.297(3)
O6 C18 1.305(3)
O7 C20 1.294(3)
O8 C25 1.231(3)
C1 C2 1.424(3)
C1 C14 1.360(4)
C2 C3 1.434(4)
C3 C4 1.436(3)
C3 C12 1.440(3)
C4 C5 1.444(3)
C5 C6 1.423(3)
C5 C10 1.433(3)
C6 C7 1.425(4)
C7 C8 1.360(4)
C8 C9 1.390(4)
C9 C10 1.374(4)
C10 C11 1.468(4)
C11 C12 1.478(4)
C12 C13 1.370(4)
C13 C14 1.400(4)
C15 C16 1.421(3)
C15 C28 1.363(4)
C16 C17 1.433(3)
C17 C18 1.436(3)
C17 C26 1.432(3)
C18 C19 1.449(3)
C19 C20 1.433(3)
C19 C24 1.436(3)
C20 C21 1.430(3)
C21 C22 1.363(4)
C22 C23 1.406(4)
C23 C24 1.367(3)
C24 C25 1.482(3)
C25 C26 1.469(3)
C26 C27 1.375(4)
C27 C28 1.390(4)
